data_7201423
loop_
_publ_author_name
'Zhou, Jie'
'Yan, Shaohua'
'Yuan, Daqiang'
'Zheng, Xiangjun'
'Li, Licun'
'Jin, Linpei'

_publ_section_title
;
 Structural diversity of lanthanide coordination polymers with
 2,2&#x2032;-biquinoline-4,4&#x2032;-dicarboxylate
;
_journal_issue 12
_journal_name_full CrystEngComm
_journal_page_first 2640
_journal_paper_doi 10.1039/b911100j
_journal_volume 11
_journal_year 2009
_chemical_formula_moiety 'C40 H26 N4 O12 Tb2, 2(H2 O)'
_chemical_formula_sum 'C40 H30 N4 O14 Tb2'
_chemical_formula_weight 1108.52
_chemical_name_systematic
;
?
;
_space_group_IT_number 13
_symmetry_cell_setting monoclinic
_symmetry_space_group_name_Hall '-P 2yac'
_symmetry_space_group_name_H-M 'P 1 2/n 1'
_atom_sites_solution_hydrogens geom
_atom_sites_solution_primary direct
_atom_sites_solution_secondary difmap
_audit_creation_method SHELXL-97
_cell_angle_alpha 90.00
_cell_angle_beta 95.529(2)
_cell_angle_gamma 90.00
_cell_formula_units_Z 4
_cell_length_a 18.275(2)
_cell_length_b 8.7780(10)
_cell_length_c 23.746(3)
_cell_measurement_reflns_used 3402
_cell_measurement_temperature 294(2)
_cell_measurement_theta_max 24.51
_cell_measurement_theta_min 2.48
_cell_volume 3791.6(8)
_computing_cell_refinement 'Bruker SMART'
_computing_data_collection 'Bruker SMART'
_computing_data_reduction 'Bruker SAINT'
_computing_molecular_graphics 'Bruker SHELXTL'
_computing_publication_material 'Bruker SHELXTL'
_computing_structure_refinement 'SHELXL-97 (Sheldrick, 1997)'
_computing_structure_solution 'SHELXS-97 (Sheldrick, 1990)'
_diffrn_ambient_temperature 294(2)
_diffrn_measured_fraction_theta_full 0.997
_diffrn_measured_fraction_theta_max 0.997
_diffrn_measurement_device_type 'CCD area detector'
_diffrn_measurement_method 'phi and omega scans'
_diffrn_radiation_monochromator graphite
_diffrn_radiation_source 'fine-focus sealed tube'
_diffrn_radiation_type MoK\a
_diffrn_radiation_wavelength 0.71073
_diffrn_reflns_av_R_equivalents 0.0771
_diffrn_reflns_av_sigmaI/netI 0.1013
_diffrn_reflns_limit_h_max 22
_diffrn_reflns_limit_h_min -19
_diffrn_reflns_limit_k_max 10
_diffrn_reflns_limit_k_min -10
_diffrn_reflns_limit_l_max 29
_diffrn_reflns_limit_l_min -20
_diffrn_reflns_number 20804
_diffrn_reflns_theta_full 26.37
_diffrn_reflns_theta_max 26.37
_diffrn_reflns_theta_min 1.72
_exptl_absorpt_coefficient_mu 3.778
_exptl_absorpt_correction_T_max 0.7520
_exptl_absorpt_correction_T_min 0.6139
_exptl_absorpt_correction_type multi-scan
_exptl_absorpt_process_details SADABS
_exptl_crystal_colour colorless
_exptl_crystal_density_diffrn 1.942
_exptl_crystal_density_method 'not measured'
_exptl_crystal_description prism
_exptl_crystal_F_000 2160
_exptl_crystal_size_max 0.14
_exptl_crystal_size_mid 0.10
_exptl_crystal_size_min 0.08
_refine_diff_density_max 0.955
_refine_diff_density_min -1.580
_refine_diff_density_rms 0.162
_refine_ls_extinction_method none
_refine_ls_goodness_of_fit_ref 0.954
_refine_ls_hydrogen_treatment constr
_refine_ls_matrix_type full
_refine_ls_number_parameters 541
_refine_ls_number_reflns 7718
_refine_ls_number_restraints 0
_refine_ls_restrained_S_all 0.954
_refine_ls_R_factor_all 0.1008
_refine_ls_R_factor_gt 0.0441
_refine_ls_shift/su_max 0.001
_refine_ls_shift/su_mean 0.000
_refine_ls_structure_factor_coef Fsqd
_refine_ls_weighting_details 'calc w=1/[\s^2^(Fo^2^)+(0.0347P)^2^+0.0000P] where P=(Fo^2^+2Fc^2^)/3'
_refine_ls_weighting_scheme calc
_refine_ls_wR_factor_gt 0.0782
_refine_ls_wR_factor_ref 0.0950
_reflns_number_gt 4620
_reflns_number_total 7718
_reflns_threshold_expression >2sigma(I)
_cod_data_source_file b911100j.txt
_cod_data_source_block Tb
_cod_depositor_comments
;
The following automatic conversions were performed:
'_symmetry_cell_setting' value 'Monoclinic' changed to 'monoclinic'
according to '/home/saulius/struct/CIF-dictionaries/cif_core.dic'
dictionary named 'cif_core.dic' version 2.4.1 from
2010-06-29.

'_exptl_absorpt_correction_type' value 'MULTI-SCAN' changed
to 'multi-scan' according to
'/home/saulius/struct/CIF-dictionaries/cif_core.dic' dictionary named
'cif_core.dic' version 2.4.1 from 2010-06-29.

Automatic conversion script
Id: cif_fix_enum 1527 2010-12-29 10:47:43Z saulius 
;
_cod_original_sg_symbol_H-M P2/n
_cod_database_code 7201423

loop_
_symmetry_equiv_pos_as_xyz
'x, y, z'
'-x+1/2, y, -z+1/2'
'-x, -y, -z'
'x-1/2, -y, z-1/2'

loop_
_atom_site_label
_atom_site_type_symbol
_atom_site_fract_x
_atom_site_fract_y
_atom_site_fract_z
_atom_site_U_iso_or_equiv
_atom_site_adp_type
_atom_site_occupancy
_atom_site_symmetry_multiplicity
_atom_site_calc_flag
_atom_site_refinement_flags
_atom_site_disorder_assembly
_atom_site_disorder_group
Tb1 Tb 0.852703(19) 0.40890(4) 0.248892(15) 0.02910(11) Uani 1 1 d . . .
Tb2 Tb 0.76003(2) 0.71937(4) 0.331413(16) 0.03423(12) Uani 1 1 d . . .
O1 O 0.8316(2) 0.1771(5) 0.2927(2) 0.0408(14) Uani 1 1 d . . .
O2 O 0.8281(4) -0.0627(6) 0.3118(2) 0.0664(19) Uani 1 1 d . . .
O3 O 1.1289(3) 0.3608(6) 0.6215(2) 0.0402(14) Uani 1 1 d . . .
O4 O 1.0667(3) 0.5094(6) 0.6768(2) 0.0446(15) Uani 1 1 d . . .
O5 O 0.6572(3) 0.6389(7) 0.3798(3) 0.0586(17) Uani 1 1 d . . .
O6 O 0.5776(3) 0.5453(6) 0.3132(3) 0.0517(16) Uani 1 1 d . . .
O7 O 0.3698(3) 0.7614(6) 0.6700(2) 0.0418(14) Uani 1 1 d . . .
O8 O 0.4648(3) 0.7390(6) 0.7345(2) 0.0439(14) Uani 1 1 d . . .
O9 O 0.7569(2) 0.4520(5) 0.3094(2) 0.0294(12) Uani 1 1 d . . .
H9A H 0.7411 0.3978 0.3353 0.035 Uiso 1 1 d R . .
O10 O 0.8220(2) 0.6752(5) 0.2513(2) 0.0352(13) Uani 1 1 d . . .
H10A H 0.8345 0.7337 0.2253 0.042 Uiso 1 1 d R . .
O11 O 0.6744(4) 0.9365(7) 0.3272(3) 0.111(3) Uani 1 1 d . . .
H11A H 0.6530 0.9646 0.2955 0.134 Uiso 1 1 d R . .
H11B H 0.6662 0.9834 0.3572 0.134 Uiso 1 1 d R . .
O12 O 0.7792(3) 0.8292(7) 0.4261(2) 0.070(2) Uani 1 1 d . . .
H12A H 0.8140 0.7969 0.4494 0.084 Uiso 1 1 d R . .
H12B H 0.7511 0.8997 0.4358 0.084 Uiso 1 1 d R . .
N1 N 1.0245(3) 0.1251(6) 0.4569(3) 0.0324(15) Uani 1 1 d . . .
N2 N 0.8904(3) 0.3879(6) 0.5012(2) 0.0254(14) Uani 1 1 d . . .
N3 N 0.4248(4) 0.7081(8) 0.4706(3) 0.055(2) Uani 1 1 d . . .
N4 N 0.5799(3) 0.8618(7) 0.5525(3) 0.0442(18) Uani 1 1 d . . .
C1 C 0.8537(4) 0.0662(8) 0.3198(3) 0.0280(17) Uani 1 1 d . . .
C2 C 0.9156(4) 0.0839(8) 0.3659(3) 0.0281(17) Uani 1 1 d . . .
C3 C 0.9831(4) 0.0036(8) 0.3672(3) 0.0336(19) Uani 1 1 d . . .
C4 C 1.0002(5) -0.0994(9) 0.3248(4) 0.048(2) Uani 1 1 d . . .
H4 H 0.9661 -0.1172 0.2939 0.058 Uiso 1 1 calc R . .
C5 C 1.0672(5) -0.1745(10) 0.3286(4) 0.057(3) Uani 1 1 d . . .
H5 H 1.0775 -0.2425 0.3004 0.069 Uiso 1 1 calc R . .
C6 C 1.1196(5) -0.1483(10) 0.3751(5) 0.057(3) Uani 1 1 d . . .
H6 H 1.1647 -0.1982 0.3774 0.068 Uiso 1 1 calc R . .
C7 C 1.1044(4) -0.0511(9) 0.4161(4) 0.046(2) Uani 1 1 d . . .
H7 H 1.1393 -0.0342 0.4466 0.055 Uiso 1 1 calc R . .
C8 C 1.0359(4) 0.0262(8) 0.4138(3) 0.0328(19) Uani 1 1 d . . .
C9 C 0.9615(4) 0.2013(7) 0.4547(3) 0.0246(16) Uani 1 1 d . . .
C10 C 0.9069(4) 0.1844(7) 0.4093(3) 0.0288(18) Uani 1 1 d . . .
H10 H 0.8641 0.2420 0.4086 0.035 Uiso 1 1 calc R . .
C11 C 0.9523(4) 0.3088(7) 0.5017(3) 0.0237(16) Uani 1 1 d . . .
C12 C 1.0108(4) 0.3260(8) 0.5449(3) 0.0287(18) Uani 1 1 d . . .
H12 H 1.0538 0.2704 0.5430 0.034 Uiso 1 1 calc R . .
C13 C 1.0049(3) 0.4233(8) 0.5893(3) 0.0225(16) Uani 1 1 d . . .
C14 C 0.9389(3) 0.5077(7) 0.5916(3) 0.0233(16) Uani 1 1 d . . .
C15 C 0.9229(4) 0.6102(8) 0.6349(3) 0.0335(18) Uani 1 1 d . . .
H15 H 0.9568 0.6223 0.6664 0.040 Uiso 1 1 calc R . .
C16 C 0.8600(4) 0.6901(9) 0.6316(4) 0.044(2) Uani 1 1 d . . .
H16 H 0.8508 0.7567 0.6605 0.052 Uiso 1 1 calc R . .
C17 C 0.8082(4) 0.6735(9) 0.5844(4) 0.046(2) Uani 1 1 d . . .
H17 H 0.7655 0.7314 0.5822 0.055 Uiso 1 1 calc R . .
C18 C 0.8189(4) 0.5753(8) 0.5421(3) 0.0355(19) Uani 1 1 d . . .
H18 H 0.7834 0.5648 0.5116 0.043 Uiso 1 1 calc R . .
C19 C 0.8842(3) 0.4890(8) 0.5447(3) 0.0265(17) Uani 1 1 d . . .
C20 C 1.0713(4) 0.4314(8) 0.6322(3) 0.0319(19) Uani 1 1 d . . .
C21 C 0.5926(5) 0.6099(9) 0.3596(4) 0.047(2) Uani 1 1 d . . .
C22 C 0.5311(4) 0.6443(9) 0.3954(4) 0.042(2) Uani 1 1 d . . .
C23 C 0.4545(4) 0.6172(9) 0.3781(4) 0.046(2) Uani 1 1 d . . .
C24 C 0.4252(5) 0.5608(10) 0.3237(4) 0.056(3) Uani 1 1 d . . .
H24 H 0.4566 0.5413 0.2959 0.067 Uiso 1 1 calc R . .
C25 C 0.3524(5) 0.5361(12) 0.3127(4) 0.073(3) Uani 1 1 d . . .
H25 H 0.3345 0.4971 0.2777 0.088 Uiso 1 1 calc R . .
C26 C 0.3030(5) 0.5678(13) 0.3529(5) 0.085(4) Uani 1 1 d . . .
H26 H 0.2532 0.5483 0.3445 0.102 Uiso 1 1 calc R . .
C27 C 0.3278(5) 0.6265(12) 0.4034(4) 0.072(3) Uani 1 1 d . . .
H27 H 0.2947 0.6500 0.4295 0.086 Uiso 1 1 calc R . .
C28 C 0.4037(4) 0.6527(10) 0.4174(4) 0.046(2) Uani 1 1 d . . .
C29 C 0.4943(5) 0.7331(9) 0.4851(4) 0.044(2) Uani 1 1 d . . .
C30 C 0.5496(4) 0.7024(9) 0.4480(4) 0.047(2) Uani 1 1 d . . .
H30 H 0.5986 0.7224 0.4599 0.057 Uiso 1 1 calc R . .
C31 C 0.5162(5) 0.7921(9) 0.5431(4) 0.041(2) Uani 1 1 d . . .
C32 C 0.4692(4) 0.7686(8) 0.5860(4) 0.041(2) Uani 1 1 d . . .
H32 H 0.4238 0.7226 0.5771 0.049 Uiso 1 1 calc R . .
C33 C 0.4892(4) 0.8119(8) 0.6401(3) 0.0349(19) Uani 1 1 d . . .
C34 C 0.5584(4) 0.8846(9) 0.6519(4) 0.047(2) Uani 1 1 d . . .
C35 C 0.5870(5) 0.9355(11) 0.7065(4) 0.071(3) Uani 1 1 d . . .
H35 H 0.5604 0.9188 0.7374 0.085 Uiso 1 1 calc R . .
C36 C 0.6528(5) 1.0084(14) 0.7138(4) 0.085(4) Uani 1 1 d . . .
H36 H 0.6701 1.0443 0.7494 0.102 Uiso 1 1 calc R . .
C37 C 0.6943(5) 1.0295(13) 0.6689(4) 0.080(4) Uani 1 1 d . . .
H37 H 0.7398 1.0770 0.6751 0.096 Uiso 1 1 calc R . .
C38 C 0.6704(5) 0.9828(11) 0.6160(4) 0.064(3) Uani 1 1 d . . .
H38 H 0.6990 0.9989 0.5862 0.077 Uiso 1 1 calc R . .
C39 C 0.6009(4) 0.9088(9) 0.6064(4) 0.044(2) Uani 1 1 d . . .
C40 C 0.4391(4) 0.7727(8) 0.6848(4) 0.040(2) Uani 1 1 d . . .
O13 O 0.7433(4) 0.3320(10) 0.4341(4) 0.129(3) Uani 1 1 d . . .
H13A H 0.7277 0.4218 0.4269 0.155 Uiso 1 1 d R . .
H13B H 0.7395 0.2825 0.4644 0.155 Uiso 1 1 d R . .
O14 O 0.6784(4) 0.0085(10) 0.4669(3) 0.128(3) Uani 1 1 d . . .
H14A H 0.6478 -0.0074 0.4911 0.153 Uiso 1 1 d R . .
H14B H 0.6682 0.0736 0.4409 0.153 Uiso 1 1 d R . .

loop_
_atom_site_aniso_label
_atom_site_aniso_U_11
_atom_site_aniso_U_22
_atom_site_aniso_U_33
_atom_site_aniso_U_23
_atom_site_aniso_U_13
_atom_site_aniso_U_12
Tb1 0.0324(2) 0.01744(18) 0.0337(2) 0.00087(17) -0.01650(16) 0.00084(17)
Tb2 0.0381(2) 0.01908(19) 0.0405(2) -0.00560(18) -0.02170(18) 0.00284(18)
O1 0.030(3) 0.025(3) 0.064(4) 0.010(3) -0.011(3) -0.003(2)
O2 0.130(6) 0.023(3) 0.039(4) 0.001(3) -0.033(4) -0.018(3)
O3 0.036(3) 0.037(3) 0.043(3) -0.001(3) -0.017(3) 0.000(3)
O4 0.049(3) 0.037(3) 0.041(3) -0.003(3) -0.028(3) -0.005(3)
O5 0.039(4) 0.066(4) 0.070(4) -0.023(4) -0.002(3) 0.004(3)
O6 0.051(4) 0.036(3) 0.067(4) -0.021(3) -0.001(3) -0.002(3)
O7 0.032(3) 0.039(3) 0.052(4) 0.011(3) -0.008(3) 0.000(3)
O8 0.036(3) 0.044(4) 0.049(4) 0.000(3) -0.011(3) -0.006(3)
O9 0.031(3) 0.015(2) 0.039(3) 0.005(2) -0.013(2) -0.002(2)
O10 0.042(3) 0.019(3) 0.040(3) 0.002(2) -0.022(2) -0.005(2)
O11 0.105(5) 0.048(4) 0.162(8) -0.044(4) -0.085(5) 0.041(4)
O12 0.060(4) 0.086(5) 0.059(4) -0.034(4) -0.023(3) 0.022(4)
N1 0.032(4) 0.026(4) 0.040(4) 0.010(3) 0.003(3) -0.005(3)
N2 0.025(3) 0.028(3) 0.021(3) 0.003(3) -0.007(3) -0.006(3)
N3 0.058(5) 0.057(5) 0.048(5) 0.000(4) -0.003(4) -0.021(4)
N4 0.037(4) 0.044(4) 0.051(5) -0.010(4) 0.005(3) -0.002(3)
C1 0.041(5) 0.017(4) 0.027(4) -0.005(3) 0.008(4) 0.001(4)
C2 0.045(5) 0.017(4) 0.023(4) 0.009(3) 0.005(3) -0.003(4)
C3 0.048(5) 0.016(4) 0.038(5) 0.003(4) 0.017(4) 0.004(4)
C4 0.057(6) 0.036(5) 0.056(6) 0.008(5) 0.023(5) -0.010(5)
C5 0.071(7) 0.035(5) 0.072(8) -0.005(5) 0.038(6) -0.003(5)
C6 0.051(6) 0.035(5) 0.092(8) 0.016(6) 0.043(6) 0.003(5)
C7 0.029(5) 0.034(5) 0.075(7) 0.011(5) 0.015(4) 0.003(4)
C8 0.028(4) 0.026(4) 0.044(5) 0.014(4) 0.000(4) 0.000(4)
C9 0.031(4) 0.017(4) 0.024(4) 0.008(3) -0.003(3) 0.003(3)
C10 0.039(4) 0.019(4) 0.025(4) 0.006(3) -0.009(3) -0.001(3)
C11 0.025(4) 0.021(4) 0.025(4) 0.000(3) -0.001(3) 0.000(3)
C12 0.023(4) 0.028(4) 0.034(5) 0.009(4) -0.001(3) -0.005(3)
C13 0.021(4) 0.025(4) 0.020(4) 0.007(3) -0.006(3) -0.015(3)
C14 0.023(4) 0.020(4) 0.026(4) 0.010(3) -0.004(3) -0.002(3)
C15 0.036(4) 0.039(5) 0.024(4) -0.001(4) 0.000(3) -0.009(4)
C16 0.045(5) 0.032(5) 0.055(6) -0.009(4) 0.008(4) 0.008(4)
C17 0.030(5) 0.041(5) 0.067(7) -0.001(5) 0.004(4) 0.011(4)
C18 0.020(4) 0.040(5) 0.046(5) 0.001(4) -0.004(3) -0.001(4)
C19 0.021(4) 0.026(4) 0.031(4) 0.006(3) -0.006(3) -0.006(3)
C20 0.036(5) 0.028(5) 0.030(5) 0.016(4) -0.008(4) -0.013(4)
C21 0.044(5) 0.034(5) 0.061(6) -0.010(5) -0.007(5) 0.007(4)
C22 0.034(5) 0.028(5) 0.061(6) 0.000(4) -0.003(4) 0.004(4)
C23 0.044(5) 0.035(5) 0.057(6) 0.008(4) -0.011(5) -0.004(4)
C24 0.053(6) 0.061(6) 0.050(6) -0.003(5) -0.009(5) -0.013(5)
C25 0.060(7) 0.088(8) 0.066(7) 0.001(6) -0.021(6) -0.020(6)
C26 0.042(6) 0.126(11) 0.084(9) 0.005(8) -0.005(6) -0.039(7)
C27 0.035(5) 0.116(9) 0.063(7) -0.007(7) -0.006(5) -0.018(6)
C28 0.042(5) 0.049(5) 0.047(6) 0.009(5) 0.001(5) -0.012(4)
C29 0.044(5) 0.032(5) 0.054(6) -0.002(4) -0.007(5) -0.010(4)
C30 0.041(5) 0.042(5) 0.056(6) -0.016(5) -0.006(5) -0.007(4)
C31 0.046(5) 0.032(5) 0.043(5) -0.007(4) -0.001(4) 0.005(4)
C32 0.035(5) 0.031(5) 0.054(6) -0.002(4) -0.012(4) -0.004(4)
C33 0.032(4) 0.025(4) 0.046(5) -0.013(4) -0.001(4) 0.003(4)
C34 0.031(5) 0.043(5) 0.067(7) -0.016(5) -0.003(4) 0.001(4)
C35 0.061(6) 0.096(9) 0.058(7) -0.042(6) 0.018(5) -0.027(6)
C36 0.060(7) 0.141(11) 0.055(7) -0.040(7) 0.008(5) -0.052(7)
C37 0.056(6) 0.122(10) 0.063(7) -0.033(7) 0.011(6) -0.049(6)
C38 0.046(6) 0.075(7) 0.072(8) -0.015(6) 0.011(5) -0.014(5)
C39 0.044(5) 0.034(5) 0.053(6) -0.017(4) 0.007(4) -0.001(4)
C40 0.028(5) 0.021(4) 0.069(7) -0.008(4) -0.002(4) 0.005(4)
O13 0.089(6) 0.161(8) 0.130(8) -0.060(7) -0.025(5) 0.034(6)
O14 0.161(8) 0.116(7) 0.106(7) -0.002(6) 0.018(6) 0.074(6)

loop_
_atom_type_symbol
_atom_type_description
_atom_type_scat_dispersion_real
_atom_type_scat_dispersion_imag
_atom_type_scat_source
C C 0.0033 0.0016 'International Tables Vol C Tables 4.2.6.8 and 6.1.1.4'
H H 0.0000 0.0000 'International Tables Vol C Tables 4.2.6.8 and 6.1.1.4'
N N 0.0061 0.0033 'International Tables Vol C Tables 4.2.6.8 and 6.1.1.4'
O O 0.0106 0.0060 'International Tables Vol C Tables 4.2.6.8 and 6.1.1.4'
Tb Tb -0.1723 4.1537 'International Tables Vol C Tables 4.2.6.8 and 6.1.1.4'

loop_
_geom_angle_atom_site_label_1
_geom_angle_atom_site_label_2
_geom_angle_atom_site_label_3
_geom_angle
_geom_angle_site_symmetry_1
_geom_angle_site_symmetry_3
_geom_angle_publ_flag
O4 Tb1 O1 92.91(18) 3_766 . ?
O4 Tb1 O9 147.85(17) 3_766 2_655 ?
O1 Tb1 O9 103.57(15) . 2_655 ?
O4 Tb1 O6 88.7(2) 3_766 2_655 ?
O1 Tb1 O6 147.28(18) . 2_655 ?
O9 Tb1 O6 91.77(17) 2_655 2_655 ?
O4 Tb1 O9 86.66(17) 3_766 . ?
O1 Tb1 O9 73.07(16) . . ?
O9 Tb1 O9 72.44(18) 2_655 . ?
O6 Tb1 O9 139.61(16) 2_655 . ?
O4 Tb1 O10 79.18(16) 3_766 . ?
O1 Tb1 O10 141.94(18) . . ?
O9 Tb1 O10 70.78(14) 2_655 . ?
O6 Tb1 O10 70.36(18) 2_655 . ?
O9 Tb1 O10 69.36(16) . . ?
O4 Tb1 O7 131.26(18) 3_766 4_665 ?
O1 Tb1 O7 81.24(18) . 4_665 ?
O9 Tb1 O7 79.14(16) 2_655 4_665 ?
O6 Tb1 O7 73.40(19) 2_655 4_665 ?
O9 Tb1 O7 135.34(15) . 4_665 ?
O10 Tb1 O7 131.35(17) . 4_665 ?
O4 Tb1 O8 78.02(18) 3_766 4_665 ?
O1 Tb1 O8 77.24(17) . 4_665 ?
O9 Tb1 O8 132.18(17) 2_655 4_665 ?
O6 Tb1 O8 71.14(18) 2_655 4_665 ?
O9 Tb1 O8 145.71(16) . 4_665 ?
O10 Tb1 O8 135.26(17) . 4_665 ?
O7 Tb1 O8 53.41(17) 4_665 4_665 ?
O4 Tb1 C40 104.0(2) 3_766 4_665 ?
O1 Tb1 C40 82.6(2) . 4_665 ?
O9 Tb1 C40 105.4(2) 2_655 4_665 ?
O6 Tb1 C40 65.3(2) 2_655 4_665 ?
O9 Tb1 C40 154.01(18) . 4_665 ?
O10 Tb1 C40 135.4(2) . 4_665 ?
O7 Tb1 C40 27.37(19) 4_665 4_665 ?
O8 Tb1 C40 26.82(19) 4_665 4_665 ?
O4 Tb1 Tb1 123.74(14) 3_766 2_655 ?
O1 Tb1 Tb1 77.62(11) . 2_655 ?
O9 Tb1 Tb1 38.17(12) 2_655 2_655 ?
O6 Tb1 Tb1 127.40(13) 2_655 2_655 ?
O9 Tb1 Tb1 37.29(10) . 2_655 ?
O10 Tb1 Tb1 76.37(11) . 2_655 ?
O7 Tb1 Tb1 102.30(11) 4_665 2_655 ?
O8 Tb1 Tb1 147.38(12) 4_665 2_655 ?
C40 Tb1 Tb1 128.69(16) 4_665 2_655 ?
O4 Tb1 Tb2 115.83(13) 3_766 2_655 ?
O1 Tb1 Tb2 137.83(11) . 2_655 ?
O9 Tb1 Tb2 37.15(10) 2_655 2_655 ?
O6 Tb1 Tb2 67.92(13) 2_655 2_655 ?
O9 Tb1 Tb2 78.27(10) . 2_655 ?
O10 Tb1 Tb2 37.05(10) . 2_655 ?
O7 Tb1 Tb2 99.01(12) 4_665 2_655 ?
O8 Tb1 Tb2 136.02(13) 4_665 2_655 ?
C40 Tb1 Tb2 116.22(17) 4_665 2_655 ?
Tb1 Tb1 Tb2 60.991(9) 2_655 2_655 ?
O4 Tb1 Tb2 70.68(14) 3_766 . ?
O1 Tb1 Tb2 106.90(13) . . ?
O9 Tb1 Tb2 78.12(11) 2_655 . ?
O6 Tb1 Tb2 104.44(14) 2_655 . ?
O9 Tb1 Tb2 36.89(10) . . ?
O10 Tb1 Tb2 35.30(12) . . ?
O7 Tb1 Tb2 157.08(12) 4_665 . ?
O8 Tb1 Tb2 148.54(12) 4_665 . ?
C40 Tb1 Tb2 169.00(15) 4_665 . ?
Tb1 Tb1 Tb2 60.214(10) 2_655 . ?
Tb2 Tb1 Tb2 60.333(14) 2_655 . ?
O3 Tb2 O10 82.66(17) 3_766 . ?
O3 Tb2 O2 83.58(19) 3_766 1_565 ?
O10 Tb2 O2 70.52(18) . 1_565 ?
O3 Tb2 O10 142.71(17) 3_766 2_655 ?
O10 Tb2 O10 67.58(18) . 2_655 ?
O2 Tb2 O10 105.72(17) 1_565 2_655 ?
O3 Tb2 O5 111.54(19) 3_766 . ?
O10 Tb2 O5 143.47(17) . . ?
O2 Tb2 O5 141.9(2) 1_565 . ?
O10 Tb2 O5 83.55(18) 2_655 . ?
O3 Tb2 O9 79.09(15) 3_766 . ?
O10 Tb2 O9 70.41(16) . . ?
O2 Tb2 O9 138.83(19) 1_565 . ?
O10 Tb2 O9 70.28(15) 2_655 . ?
O5 Tb2 O9 79.26(17) . . ?
O3 Tb2 O12 68.67(18) 3_766 . ?
O10 Tb2 O12 141.00(17) . . ?
O2 Tb2 O12 80.2(2) 1_565 . ?
O10 Tb2 O12 147.77(18) 2_655 . ?
O5 Tb2 O12 74.0(2) . . ?
O9 Tb2 O12 125.76(19) . . ?
O3 Tb2 O11 140.76(19) 3_766 . ?
O10 Tb2 O11 116.8(2) . . ?
O2 Tb2 O11 73.0(2) 1_565 . ?
O10 Tb2 O11 75.24(19) 2_655 . ?
O5 Tb2 O11 74.0(2) . . ?
O9 Tb2 O11 138.17(17) . . ?
O12 Tb2 O11 76.5(2) . . ?
O3 Tb2 Tb1 115.32(12) 3_766 2_655 ?
O10 Tb2 Tb1 75.86(11) . 2_655 ?
O2 Tb2 Tb1 138.77(13) 1_565 2_655 ?
O10 Tb2 Tb1 37.43(11) 2_655 2_655 ?
O5 Tb2 Tb1 67.63(14) . 2_655 ?
O9 Tb2 Tb1 36.23(10) . 2_655 ?
O12 Tb2 Tb1 139.96(15) . 2_655 ?
O11 Tb2 Tb1 102.83(14) . 2_655 ?
O3 Tb2 Tb1 67.92(13) 3_766 . ?
O10 Tb2 Tb1 36.49(11) . . ?
O2 Tb2 Tb1 102.01(16) 1_565 . ?
O10 Tb2 Tb1 74.81(11) 2_655 . ?
O5 Tb2 Tb1 116.05(14) . . ?
O9 Tb2 Tb1 36.82(11) . . ?
O12 Tb2 Tb1 135.95(14) . . ?
O11 Tb2 Tb1 146.88(18) . . ?
Tb1 Tb2 Tb1 58.795(14) 2_655 . ?
O3 Tb2 Tb2 118.44(13) 3_766 2_655 ?
O10 Tb2 Tb2 35.85(10) . 2_655 ?
O2 Tb2 Tb2 78.56(13) 1_565 2_655 ?
O10 Tb2 Tb2 35.03(12) 2_655 2_655 ?
O5 Tb2 Tb2 118.54(14) . 2_655 ?
O9 Tb2 Tb2 77.51(11) . 2_655 ?
O12 Tb2 Tb2 156.47(16) . 2_655 ?
O11 Tb2 Tb2 87.72(19) . 2_655 ?
Tb1 Tb2 Tb2 60.210(9) 2_655 2_655 ?
Tb1 Tb2 Tb2 59.458(10) . 2_655 ?
C1 O1 Tb1 151.0(5) . . ?
C1 O2 Tb2 156.4(6) . 1_545 ?
C20 O3 Tb2 138.9(5) . 3_766 ?
C20 O4 Tb1 135.9(5) . 3_766 ?
C21 O5 Tb2 128.7(6) . . ?
C21 O6 Tb1 134.1(5) . 2_655 ?
C40 O7 Tb1 91.9(5) . 4_566 ?
C40 O8 Tb1 90.8(5) . 4_566 ?
Tb1 O9 Tb1 104.55(18) 2_655 . ?
Tb1 O9 Tb2 106.61(16) 2_655 . ?
Tb1 O9 Tb2 106.29(17) . . ?
Tb1 O9 H9A 90.4 2_655 . ?
Tb1 O9 H9A 131.6 . . ?
Tb2 O9 H9A 113.0 . . ?
Tb2 O10 Tb2 109.12(18) . 2_655 ?
Tb2 O10 Tb1 108.22(19) . . ?
Tb2 O10 Tb1 105.52(17) 2_655 . ?
Tb2 O10 H10A 132.5 . . ?
Tb2 O10 H10A 59.7 2_655 . ?
Tb1 O10 H10A 119.3 . . ?
Tb2 O11 H11A 119.8 . . ?
Tb2 O11 H11B 120.2 . . ?
H11A O11 H11B 120.0 . . ?
Tb2 O12 H12A 119.9 . . ?
Tb2 O12 H12B 120.1 . . ?
H12A O12 H12B 120.0 . . ?
C9 N1 C8 118.8(6) . . ?
C11 N2 C19 117.6(5) . . ?
C29 N3 C28 118.8(8) . . ?
C31 N4 C39 117.6(7) . . ?
O1 C1 O2 123.6(7) . . ?
O1 C1 C2 119.4(6) . . ?
O2 C1 C2 117.1(7) . . ?
C10 C2 C3 117.7(7) . . ?
C10 C2 C1 118.6(6) . . ?
C3 C2 C1 123.7(6) . . ?
C4 C3 C8 117.9(7) . . ?
C4 C3 C2 123.8(8) . . ?
C8 C3 C2 118.3(7) . . ?
C5 C4 C3 121.0(9) . . ?
C5 C4 H4 119.5 . . ?
C3 C4 H4 119.5 . . ?
C4 C5 C6 120.2(9) . . ?
C4 C5 H5 119.9 . . ?
C6 C5 H5 119.9 . . ?
C7 C6 C5 120.0(9) . . ?
C7 C6 H6 120.0 . . ?
C5 C6 H6 120.0 . . ?
C6 C7 C8 121.2(9) . . ?
C6 C7 H7 119.4 . . ?
C8 C7 H7 119.4 . . ?
N1 C8 C3 122.2(7) . . ?
N1 C8 C7 118.0(7) . . ?
C3 C8 C7 119.8(8) . . ?
N1 C9 C10 121.8(7) . . ?
N1 C9 C11 116.8(6) . . ?
C10 C9 C11 121.4(6) . . ?
C2 C10 C9 121.2(7) . . ?
C2 C10 H10 119.4 . . ?
C9 C10 H10 119.4 . . ?
N2 C11 C12 122.3(6) . . ?
N2 C11 C9 119.0(6) . . ?
C12 C11 C9 118.7(6) . . ?
C13 C12 C11 120.9(6) . . ?
C13 C12 H12 119.5 . . ?
C11 C12 H12 119.5 . . ?
C12 C13 C14 119.0(6) . . ?
C12 C13 C20 115.5(6) . . ?
C14 C13 C20 125.4(6) . . ?
C15 C14 C13 126.4(6) . . ?
C15 C14 C19 117.4(6) . . ?
C13 C14 C19 116.2(6) . . ?
C16 C15 C14 121.6(7) . . ?
C16 C15 H15 119.2 . . ?
C14 C15 H15 119.2 . . ?
C15 C16 C17 120.1(8) . . ?
C15 C16 H16 120.0 . . ?
C17 C16 H16 120.0 . . ?
C18 C17 C16 121.7(7) . . ?
C18 C17 H17 119.2 . . ?
C16 C17 H17 119.2 . . ?
C17 C18 C19 119.5(7) . . ?
C17 C18 H18 120.2 . . ?
C19 C18 H18 120.2 . . ?
N2 C19 C18 116.5(6) . . ?
N2 C19 C14 123.8(6) . . ?
C18 C19 C14 119.7(7) . . ?
O3 C20 O4 123.5(7) . . ?
O3 C20 C13 118.1(7) . . ?
O4 C20 C13 118.4(7) . . ?
O6 C21 O5 123.3(8) . . ?
O6 C21 C22 118.6(8) . . ?
O5 C21 C22 117.9(8) . . ?
C30 C22 C23 118.2(8) . . ?
C30 C22 C21 117.5(7) . . ?
C23 C22 C21 124.3(8) . . ?
C28 C23 C24 117.2(8) . . ?
C28 C23 C22 117.2(8) . . ?
C24 C23 C22 125.5(8) . . ?
C25 C24 C23 120.2(9) . . ?
C25 C24 H24 119.9 . . ?
C23 C24 H24 119.9 . . ?
C24 C25 C26 121.7(9) . . ?
C24 C25 H25 119.2 . . ?
C26 C25 H25 119.2 . . ?
C27 C26 C25 120.0(9) . . ?
C27 C26 H26 120.0 . . ?
C25 C26 H26 120.0 . . ?
C26 C27 C28 120.7(10) . . ?
C26 C27 H27 119.6 . . ?
C28 C27 H27 119.6 . . ?
N3 C28 C27 117.1(8) . . ?
N3 C28 C23 122.8(7) . . ?
C27 C28 C23 120.1(8) . . ?
N3 C29 C30 122.4(8) . . ?
N3 C29 C31 118.0(8) . . ?
C30 C29 C31 119.5(7) . . ?
C22 C30 C29 120.6(8) . . ?
C22 C30 H30 119.7 . . ?
C29 C30 H30 119.7 . . ?
N4 C31 C32 122.5(7) . . ?
N4 C31 C29 118.2(8) . . ?
C32 C31 C29 119.3(7) . . ?
C33 C32 C31 121.1(7) . . ?
C33 C32 H32 119.5 . . ?
C31 C32 H32 119.5 . . ?
C32 C33 C34 117.9(8) . . ?
C32 C33 C40 118.5(7) . . ?
C34 C33 C40 123.5(7) . . ?
C39 C34 C33 117.5(8) . . ?
C39 C34 C35 118.1(7) . . ?
C33 C34 C35 124.3(8) . . ?
C36 C35 C34 120.5(9) . . ?
C36 C35 H35 119.7 . . ?
C34 C35 H35 119.7 . . ?
C35 C36 C37 120.7(9) . . ?
C35 C36 H36 119.7 . . ?
C37 C36 H36 119.7 . . ?
C38 C37 C36 121.7(9) . . ?
C38 C37 H37 119.2 . . ?
C36 C37 H37 119.2 . . ?
C37 C38 C39 119.3(9) . . ?
C37 C38 H38 120.3 . . ?
C39 C38 H38 120.3 . . ?
N4 C39 C34 123.3(7) . . ?
N4 C39 C38 117.0(8) . . ?
C34 C39 C38 119.7(8) . . ?
O8 C40 O7 120.4(8) . . ?
O8 C40 C33 121.1(7) . . ?
O7 C40 C33 118.2(8) . . ?
O8 C40 Tb1 62.4(4) . 4_566 ?
O7 C40 Tb1 60.8(4) . 4_566 ?
C33 C40 Tb1 158.0(5) . 4_566 ?
H13A O13 H13B 126.3 . . ?
H14A O14 H14B 119.3 . . ?

loop_
_geom_bond_atom_site_label_1
_geom_bond_atom_site_label_2
_geom_bond_distance
_geom_bond_site_symmetry_2
_geom_bond_publ_flag
Tb1 O4 2.300(5) 3_766 ?
Tb1 O1 2.334(5) . ?
Tb1 O9 2.353(4) 2_655 ?
Tb1 O6 2.365(5) 2_655 ?
Tb1 O9 2.400(5) . ?
Tb1 O10 2.406(4) . ?
Tb1 O7 2.441(5) 4_665 ?
Tb1 O8 2.477(5) 4_665 ?
Tb1 C40 2.795(9) 4_665 ?
Tb1 Tb1 3.7593(8) 2_655 ?
Tb1 Tb2 3.8146(5) 2_655 ?
Tb1 Tb2 3.8438(6) . ?
Tb2 O3 2.330(5) 3_766 ?
Tb2 O10 2.338(5) . ?
Tb2 O2 2.352(6) 1_565 ?
Tb2 O10 2.385(4) 2_655 ?
Tb2 O5 2.402(6) . ?
Tb2 O9 2.404(4) . ?
Tb2 O12 2.440(5) . ?
Tb2 O11 2.462(6) . ?
Tb2 Tb1 3.8145(6) 2_655 ?
Tb2 Tb2 3.8486(9) 2_655 ?
O1 C1 1.214(8) . ?
O2 C1 1.233(8) . ?
O3 C20 1.267(8) . ?
O4 C20 1.272(9) . ?
O5 C21 1.257(9) . ?
O6 C21 1.245(9) . ?
O7 C40 1.286(8) . ?
O8 C40 1.261(9) . ?
O9 H9A 0.8500 . ?
O10 Tb2 2.385(4) 2_655 ?
O10 H10A 0.8499 . ?
O11 H11A 0.8498 . ?
O11 H11B 0.8500 . ?
O12 H12A 0.8500 . ?
O12 H12B 0.8500 . ?
N1 C9 1.327(8) . ?
N1 C8 1.373(9) . ?
N2 C11 1.326(8) . ?
N2 C19 1.375(8) . ?
N3 C29 1.303(9) . ?
N3 C28 1.374(10) . ?
N4 C31 1.315(9) . ?
N4 C39 1.365(10) . ?
C1 C2 1.505(9) . ?
C2 C10 1.378(9) . ?
C2 C3 1.419(9) . ?
C3 C4 1.410(10) . ?
C3 C8 1.411(10) . ?
C4 C5 1.385(11) . ?
C4 H4 0.9300 . ?
C5 C6 1.410(13) . ?
C5 H5 0.9300 . ?
C6 C7 1.344(12) . ?
C6 H6 0.9300 . ?
C7 C8 1.420(9) . ?
C7 H7 0.9300 . ?
C9 C10 1.404(9) . ?
C9 C11 1.483(9) . ?
C10 H10 0.9300 . ?
C11 C12 1.416(9) . ?
C12 C13 1.370(9) . ?
C12 H12 0.9300 . ?
C13 C14 1.421(9) . ?
C13 C20 1.508(9) . ?
C14 C15 1.418(9) . ?
C14 C19 1.434(8) . ?
C15 C16 1.342(9) . ?
C15 H15 0.9300 . ?
C16 C17 1.403(11) . ?
C16 H16 0.9300 . ?
C17 C18 1.351(10) . ?
C17 H17 0.9300 . ?
C18 C19 1.410(9) . ?
C18 H18 0.9300 . ?
C21 C22 1.505(11) . ?
C22 C30 1.361(11) . ?
C22 C23 1.441(10) . ?
C23 C28 1.414(11) . ?
C23 C24 1.438(11) . ?
C24 C25 1.349(11) . ?
C24 H24 0.9300 . ?
C25 C26 1.402(13) . ?
C25 H25 0.9300 . ?
C26 C27 1.344(13) . ?
C26 H26 0.9300 . ?
C27 C28 1.413(11) . ?
C27 H27 0.9300 . ?
C29 C30 1.428(11) . ?
C29 C31 1.491(11) . ?
C30 H30 0.9300 . ?
C31 C32 1.409(11) . ?
C32 C33 1.355(10) . ?
C32 H32 0.9300 . ?
C33 C34 1.419(10) . ?
C33 C40 1.508(11) . ?
C34 C39 1.407(11) . ?
C34 C35 1.421(11) . ?
C35 C36 1.359(11) . ?
C35 H35 0.9300 . ?
C36 C37 1.379(12) . ?
C36 H36 0.9300 . ?
C37 C38 1.352(12) . ?
C37 H37 0.9300 . ?
C38 C39 1.425(11) . ?
C38 H38 0.9300 . ?
C40 Tb1 2.795(9) 4_566 ?
O13 H13A 0.8500 . ?
O13 H13B 0.8502 . ?
O14 H14A 0.8500 . ?
O14 H14B 0.8501 . ?

loop_
_geom_torsion_atom_site_label_1
_geom_torsion_atom_site_label_2
_geom_torsion_atom_site_label_3
_geom_torsion_atom_site_label_4
_geom_torsion
_geom_torsion_site_symmetry_1
_geom_torsion_site_symmetry_2
_geom_torsion_site_symmetry_3
_geom_torsion_site_symmetry_4
_geom_torsion_publ_flag
O4 Tb1 Tb2 O3 -9.8(2) 3_766 . . 3_766 ?
O1 Tb1 Tb2 O3 77.35(18) . . . 3_766 ?
O9 Tb1 Tb2 O3 178.10(18) 2_655 . . 3_766 ?
O6 Tb1 Tb2 O3 -93.13(19) 2_655 . . 3_766 ?
O9 Tb1 Tb2 O3 101.6(2) . . . 3_766 ?
O10 Tb1 Tb2 O3 -108.5(2) . . . 3_766 ?
O7 Tb1 Tb2 O3 -174.6(3) 4_665 . . 3_766 ?
O8 Tb1 Tb2 O3 -15.8(3) 4_665 . . 3_766 ?
C40 Tb1 Tb2 O3 -72.1(9) 4_665 . . 3_766 ?
Tb1 Tb1 Tb2 O3 141.74(14) 2_655 . . 3_766 ?
Tb2 Tb1 Tb2 O3 -146.74(14) 2_655 . . 3_766 ?
O4 Tb1 Tb2 O10 98.7(2) 3_766 . . . ?
O1 Tb1 Tb2 O10 -174.2(2) . . . . ?
O9 Tb1 Tb2 O10 -73.4(2) 2_655 . . . ?
O6 Tb1 Tb2 O10 15.3(2) 2_655 . . . ?
O9 Tb1 Tb2 O10 -149.9(2) . . . . ?
O7 Tb1 Tb2 O10 -66.1(4) 4_665 . . . ?
O8 Tb1 Tb2 O10 92.7(3) 4_665 . . . ?
C40 Tb1 Tb2 O10 36.3(9) 4_665 . . . ?
Tb1 Tb1 Tb2 O10 -109.80(17) 2_655 . . . ?
Tb2 Tb1 Tb2 O10 -38.28(17) 2_655 . . . ?
O4 Tb1 Tb2 O2 68.1(2) 3_766 . . 1_565 ?
O1 Tb1 Tb2 O2 155.24(18) . . . 1_565 ?
O9 Tb1 Tb2 O2 -104.00(18) 2_655 . . 1_565 ?
O6 Tb1 Tb2 O2 -15.24(19) 2_655 . . 1_565 ?
O9 Tb1 Tb2 O2 179.5(2) . . . 1_565 ?
O10 Tb1 Tb2 O2 -30.6(2) . . . 1_565 ?
O7 Tb1 Tb2 O2 -96.7(3) 4_665 . . 1_565 ?
O8 Tb1 Tb2 O2 62.1(3) 4_665 . . 1_565 ?
C40 Tb1 Tb2 O2 5.8(9) 4_665 . . 1_565 ?
Tb1 Tb1 Tb2 O2 -140.36(14) 2_655 . . 1_565 ?
Tb2 Tb1 Tb2 O2 -68.84(13) 2_655 . . 1_565 ?
O4 Tb1 Tb2 O10 171.38(18) 3_766 . . 2_655 ?
O1 Tb1 Tb2 O10 -101.50(17) . . . 2_655 ?
O9 Tb1 Tb2 O10 -0.75(16) 2_655 . . 2_655 ?
O6 Tb1 Tb2 O10 88.02(18) 2_655 . . 2_655 ?
O9 Tb1 Tb2 O10 -77.2(2) . . . 2_655 ?
O10 Tb1 Tb2 O10 72.7(2) . . . 2_655 ?
O7 Tb1 Tb2 O10 6.5(3) 4_665 . . 2_655 ?
O8 Tb1 Tb2 O10 165.4(3) 4_665 . . 2_655 ?
C40 Tb1 Tb2 O10 109.0(9) 4_665 . . 2_655 ?
Tb1 Tb1 Tb2 O10 -37.10(12) 2_655 . . 2_655 ?
Tb2 Tb1 Tb2 O10 34.41(12) 2_655 . . 2_655 ?
O4 Tb1 Tb2 O5 -113.8(2) 3_766 . . . ?
O1 Tb1 Tb2 O5 -26.7(2) . . . . ?
O9 Tb1 Tb2 O5 74.05(19) 2_655 . . . ?
O6 Tb1 Tb2 O5 162.8(2) 2_655 . . . ?
O9 Tb1 Tb2 O5 -2.4(2) . . . . ?
O10 Tb1 Tb2 O5 147.5(2) . . . . ?
O7 Tb1 Tb2 O5 81.3(4) 4_665 . . . ?
O8 Tb1 Tb2 O5 -119.8(3) 4_665 . . . ?
C40 Tb1 Tb2 O5 -176.2(9) 4_665 . . . ?
Tb1 Tb1 Tb2 O5 37.69(16) 2_655 . . . ?
Tb2 Tb1 Tb2 O5 109.21(16) 2_655 . . . ?
O4 Tb1 Tb2 O9 -111.4(2) 3_766 . . . ?
O1 Tb1 Tb2 O9 -24.3(2) . . . . ?
O9 Tb1 Tb2 O9 76.5(2) 2_655 . . . ?
O6 Tb1 Tb2 O9 165.3(2) 2_655 . . . ?
O10 Tb1 Tb2 O9 149.9(2) . . . . ?
O7 Tb1 Tb2 O9 83.8(4) 4_665 . . . ?
O8 Tb1 Tb2 O9 -117.4(3) 4_665 . . . ?
C40 Tb1 Tb2 O9 -173.7(9) 4_665 . . . ?
Tb1 Tb1 Tb2 O9 40.14(17) 2_655 . . . ?
Tb2 Tb1 Tb2 O9 111.66(17) 2_655 . . . ?
O4 Tb1 Tb2 O12 -20.1(3) 3_766 . . . ?
O1 Tb1 Tb2 O12 67.0(2) . . . . ?
O9 Tb1 Tb2 O12 167.7(2) 2_655 . . . ?
O6 Tb1 Tb2 O12 -103.5(3) 2_655 . . . ?
O9 Tb1 Tb2 O12 91.2(3) . . . . ?
O10 Tb1 Tb2 O12 -118.8(3) . . . . ?
O7 Tb1 Tb2 O12 175.0(4) 4_665 . . . ?
O8 Tb1 Tb2 O12 -26.1(3) 4_665 . . . ?
C40 Tb1 Tb2 O12 -82.5(9) 4_665 . . . ?
Tb1 Tb1 Tb2 O12 131.4(2) 2_655 . . . ?
Tb2 Tb1 Tb2 O12 -157.1(2) 2_655 . . . ?
O4 Tb1 Tb2 O11 145.4(3) 3_766 . . . ?
O1 Tb1 Tb2 O11 -127.4(3) . . . . ?
O9 Tb1 Tb2 O11 -26.7(3) 2_655 . . . ?
O6 Tb1 Tb2 O11 62.1(3) 2_655 . . . ?
O9 Tb1 Tb2 O11 -103.2(4) . . . . ?
O10 Tb1 Tb2 O11 46.8(4) . . . . ?
O7 Tb1 Tb2 O11 -19.4(5) 4_665 . . . ?
O8 Tb1 Tb2 O11 139.4(4) 4_665 . . . ?
C40 Tb1 Tb2 O11 83.1(10) 4_665 . . . ?
Tb1 Tb1 Tb2 O11 -63.0(3) 2_655 . . . ?
Tb2 Tb1 Tb2 O11 8.5(3) 2_655 . . . ?
O4 Tb1 Tb2 Tb1 -151.51(14) 3_766 . . 2_655 ?
O1 Tb1 Tb2 Tb1 -64.40(12) . . . 2_655 ?
O9 Tb1 Tb2 Tb1 36.36(11) 2_655 . . 2_655 ?
O6 Tb1 Tb2 Tb1 125.12(14) 2_655 . . 2_655 ?
O9 Tb1 Tb2 Tb1 -40.14(17) . . . 2_655 ?
O10 Tb1 Tb2 Tb1 109.80(17) . . . 2_655 ?
O7 Tb1 Tb2 Tb1 43.7(3) 4_665 . . 2_655 ?
O8 Tb1 Tb2 Tb1 -157.5(2) 4_665 . . 2_655 ?
C40 Tb1 Tb2 Tb1 146.1(9) 4_665 . . 2_655 ?
Tb2 Tb1 Tb2 Tb1 71.517(13) 2_655 . . 2_655 ?
O4 Tb1 Tb2 Tb2 136.97(14) 3_766 . . 2_655 ?
O1 Tb1 Tb2 Tb2 -135.92(12) . . . 2_655 ?
O9 Tb1 Tb2 Tb2 -35.16(11) 2_655 . . 2_655 ?
O6 Tb1 Tb2 Tb2 53.60(14) 2_655 . . 2_655 ?
O9 Tb1 Tb2 Tb2 -111.66(17) . . . 2_655 ?
O10 Tb1 Tb2 Tb2 38.28(17) . . . 2_655 ?
O7 Tb1 Tb2 Tb2 -27.9(3) 4_665 . . 2_655 ?
O8 Tb1 Tb2 Tb2 131.0(2) 4_665 . . 2_655 ?
C40 Tb1 Tb2 Tb2 74.6(9) 4_665 . . 2_655 ?
Tb1 Tb1 Tb2 Tb2 -71.517(13) 2_655 . . 2_655 ?
O4 Tb1 O1 C1 -42.8(11) 3_766 . . . ?
O9 Tb1 O1 C1 165.0(10) 2_655 . . . ?
O6 Tb1 O1 C1 49.3(12) 2_655 . . . ?
O9 Tb1 O1 C1 -128.4(11) . . . . ?
O10 Tb1 O1 C1 -118.9(10) . . . . ?
O7 Tb1 O1 C1 88.5(11) 4_665 . . . ?
O8 Tb1 O1 C1 34.2(10) 4_665 . . . ?
C40 Tb1 O1 C1 60.9(11) 4_665 . . . ?
Tb1 Tb1 O1 C1 -166.7(11) 2_655 . . . ?
Tb2 Tb1 O1 C1 -177.7(9) 2_655 . . . ?
Tb2 Tb1 O1 C1 -113.5(10) . . . . ?
O3 Tb2 O5 C21 -151.1(6) 3_766 . . . ?
O10 Tb2 O5 C21 -43.5(8) . . . . ?
O2 Tb2 O5 C21 100.9(7) 1_565 . . . ?
O10 Tb2 O5 C21 -6.4(7) 2_655 . . . ?
O9 Tb2 O5 C21 -77.5(7) . . . . ?
O12 Tb2 O5 C21 150.2(7) . . . . ?
O11 Tb2 O5 C21 70.1(7) . . . . ?
Tb1 Tb2 O5 C21 -41.5(6) 2_655 . . . ?
Tb1 Tb2 O5 C21 -76.0(7) . . . . ?
Tb2 Tb2 O5 C21 -8.2(7) 2_655 . . . ?
O4 Tb1 O9 Tb1 174.23(18) 3_766 . . 2_655 ?
O1 Tb1 O9 Tb1 -91.70(18) . . . 2_655 ?
O9 Tb1 O9 Tb1 19.0(2) 2_655 . . 2_655 ?
O6 Tb1 O9 Tb1 90.2(3) 2_655 . . 2_655 ?
O10 Tb1 O9 Tb1 94.54(17) . . . 2_655 ?
O7 Tb1 O9 Tb1 -34.0(3) 4_665 . . 2_655 ?
O8 Tb1 O9 Tb1 -122.8(3) 4_665 . . 2_655 ?
C40 Tb1 O9 Tb1 -70.2(5) 4_665 . . 2_655 ?
Tb2 Tb1 O9 Tb1 56.99(12) 2_655 . . 2_655 ?
Tb2 Tb1 O9 Tb1 112.6(2) . . . 2_655 ?
O4 Tb1 O9 Tb2 61.68(18) 3_766 . . . ?
O1 Tb1 O9 Tb2 155.7(2) . . . . ?
O9 Tb1 O9 Tb2 -93.56(13) 2_655 . . . ?
O6 Tb1 O9 Tb2 -22.3(3) 2_655 . . . ?
O10 Tb1 O9 Tb2 -18.02(15) . . . . ?
O7 Tb1 O9 Tb2 -146.57(19) 4_665 . . . ?
O8 Tb1 O9 Tb2 124.6(3) 4_665 . . . ?
C40 Tb1 O9 Tb2 177.3(4) 4_665 . . . ?
Tb1 Tb1 O9 Tb2 -112.6(2) 2_655 . . . ?
Tb2 Tb1 O9 Tb2 -55.57(12) 2_655 . . . ?
O3 Tb2 O9 Tb1 -178.7(2) 3_766 . . 2_655 ?
O10 Tb2 O9 Tb1 -92.7(2) . . . 2_655 ?
O2 Tb2 O9 Tb1 -111.9(2) 1_565 . . 2_655 ?
O10 Tb2 O9 Tb1 -20.29(17) 2_655 . . 2_655 ?
O5 Tb2 O9 Tb1 66.6(2) . . . 2_655 ?
O12 Tb2 O9 Tb1 127.8(2) . . . 2_655 ?
O11 Tb2 O9 Tb1 16.0(4) . . . 2_655 ?
Tb1 Tb2 O9 Tb1 -111.1(2) . . . 2_655 ?
Tb2 Tb2 O9 Tb1 -56.05(14) 2_655 . . 2_655 ?
O3 Tb2 O9 Tb1 -67.58(18) 3_766 . . . ?
O10 Tb2 O9 Tb1 18.43(15) . . . . ?
O2 Tb2 O9 Tb1 -0.7(3) 1_565 . . . ?
O10 Tb2 O9 Tb1 90.82(19) 2_655 . . . ?
O5 Tb2 O9 Tb1 177.8(2) . . . . ?
O12 Tb2 O9 Tb1 -121.1(2) . . . . ?
O11 Tb2 O9 Tb1 127.1(3) . . . . ?
Tb1 Tb2 O9 Tb1 111.1(2) 2_655 . . . ?
Tb2 Tb2 O9 Tb1 55.07(13) 2_655 . . . ?
O3 Tb2 O10 Tb2 176.7(2) 3_766 . . 2_655 ?
O2 Tb2 O10 Tb2 -97.5(2) 1_565 . . 2_655 ?
O10 Tb2 O10 Tb2 19.7(2) 2_655 . . 2_655 ?
O5 Tb2 O10 Tb2 60.1(4) . . . 2_655 ?
O9 Tb2 O10 Tb2 95.76(18) . . . 2_655 ?
O12 Tb2 O10 Tb2 -141.1(3) . . . 2_655 ?
O11 Tb2 O10 Tb2 -39.2(3) . . . 2_655 ?
Tb1 Tb2 O10 Tb2 58.25(14) 2_655 . . 2_655 ?
Tb1 Tb2 O10 Tb2 114.3(2) . . . 2_655 ?
O3 Tb2 O10 Tb1 62.40(18) 3_766 . . . ?
O2 Tb2 O10 Tb1 148.2(2) 1_565 . . . ?
O10 Tb2 O10 Tb1 -94.65(13) 2_655 . . . ?
O5 Tb2 O10 Tb1 -54.2(3) . . . . ?
O9 Tb2 O10 Tb1 -18.58(15) . . . . ?
O12 Tb2 O10 Tb1 104.5(3) . . . . ?
O11 Tb2 O10 Tb1 -153.52(19) . . . . ?
Tb1 Tb2 O10 Tb1 -56.09(13) 2_655 . . . ?
Tb2 Tb2 O10 Tb1 -114.3(2) 2_655 . . . ?
O4 Tb1 O10 Tb2 -71.8(2) 3_766 . . . ?
O1 Tb1 O10 Tb2 9.0(3) . . . . ?
O9 Tb1 O10 Tb2 96.61(19) 2_655 . . . ?
O6 Tb1 O10 Tb2 -164.2(2) 2_655 . . . ?
O9 Tb1 O10 Tb2 18.74(15) . . . . ?
O7 Tb1 O10 Tb2 151.67(17) 4_665 . . . ?
O8 Tb1 O10 Tb2 -132.2(2) 4_665 . . . ?
C40 Tb1 O10 Tb2 -170.7(2) 4_665 . . . ?
Tb1 Tb1 O10 Tb2 57.17(13) 2_655 . . . ?
Tb2 Tb1 O10 Tb2 116.7(2) 2_655 . . . ?
O4 Tb1 O10 Tb2 171.5(2) 3_766 . . 2_655 ?
O1 Tb1 O10 Tb2 -107.7(3) . . . 2_655 ?
O9 Tb1 O10 Tb2 -20.09(17) 2_655 . . 2_655 ?
O6 Tb1 O10 Tb2 79.1(2) 2_655 . . 2_655 ?
O9 Tb1 O10 Tb2 -97.95(19) . . . 2_655 ?
O7 Tb1 O10 Tb2 35.0(3) 4_665 . . 2_655 ?
O8 Tb1 O10 Tb2 111.1(2) 4_665 . . 2_655 ?
C40 Tb1 O10 Tb2 72.6(3) 4_665 . . 2_655 ?
Tb1 Tb1 O10 Tb2 -59.53(14) 2_655 . . 2_655 ?
Tb2 Tb1 O10 Tb2 -116.7(2) . . . 2_655 ?
Tb1 O1 C1 O2 -143.4(8) . . . . ?
Tb1 O1 C1 C2 36.7(14) . . . . ?
Tb2 O2 C1 O1 -106.6(13) 1_545 . . . ?
Tb2 O2 C1 C2 73.3(16) 1_545 . . . ?
O1 C1 C2 C10 57.8(9) . . . . ?
O2 C1 C2 C10 -122.2(8) . . . . ?
O1 C1 C2 C3 -121.8(8) . . . . ?
O2 C1 C2 C3 58.3(10) . . . . ?
C10 C2 C3 C4 -178.2(7) . . . . ?
C1 C2 C3 C4 1.3(11) . . . . ?
C10 C2 C3 C8 2.7(10) . . . . ?
C1 C2 C3 C8 -177.8(6) . . . . ?
C8 C3 C4 C5 -0.8(11) . . . . ?
C2 C3 C4 C5 -179.9(7) . . . . ?
C3 C4 C5 C6 -0.3(12) . . . . ?
C4 C5 C6 C7 0.6(13) . . . . ?
C5 C6 C7 C8 0.2(13) . . . . ?
C9 N1 C8 C3 0.4(10) . . . . ?
C9 N1 C8 C7 178.3(6) . . . . ?
C4 C3 C8 N1 179.4(6) . . . . ?
C2 C3 C8 N1 -1.4(11) . . . . ?
C4 C3 C8 C7 1.5(10) . . . . ?
C2 C3 C8 C7 -179.3(6) . . . . ?
C6 C7 C8 N1 -179.3(7) . . . . ?
C6 C7 C8 C3 -1.3(11) . . . . ?
C8 N1 C9 C10 -0.6(10) . . . . ?
C8 N1 C9 C11 -178.9(6) . . . . ?
C3 C2 C10 C9 -3.0(10) . . . . ?
C1 C2 C10 C9 177.4(6) . . . . ?
N1 C9 C10 C2 2.1(10) . . . . ?
C11 C9 C10 C2 -179.7(6) . . . . ?
C19 N2 C11 C12 -0.2(10) . . . . ?
C19 N2 C11 C9 -178.6(6) . . . . ?
N1 C9 C11 N2 179.8(6) . . . . ?
C10 C9 C11 N2 1.5(10) . . . . ?
N1 C9 C11 C12 1.2(9) . . . . ?
C10 C9 C11 C12 -177.1(6) . . . . ?
N2 C11 C12 C13 1.8(11) . . . . ?
C9 C11 C12 C13 -179.7(6) . . . . ?
C11 C12 C13 C14 0.0(10) . . . . ?
C11 C12 C13 C20 -179.7(6) . . . . ?
C12 C13 C14 C15 178.4(7) . . . . ?
C20 C13 C14 C15 -1.9(11) . . . . ?
C12 C13 C14 C19 -3.1(9) . . . . ?
C20 C13 C14 C19 176.6(6) . . . . ?
C13 C14 C15 C16 176.6(7) . . . . ?
C19 C14 C15 C16 -1.9(10) . . . . ?
C14 C15 C16 C17 0.0(12) . . . . ?
C15 C16 C17 C18 1.6(13) . . . . ?
C16 C17 C18 C19 -1.1(12) . . . . ?
C11 N2 C19 C18 177.9(6) . . . . ?
C11 N2 C19 C14 -3.3(10) . . . . ?
C17 C18 C19 N2 178.0(7) . . . . ?
C17 C18 C19 C14 -0.8(11) . . . . ?
C15 C14 C19 N2 -176.4(6) . . . . ?
C13 C14 C19 N2 4.9(10) . . . . ?
C15 C14 C19 C18 2.3(10) . . . . ?
C13 C14 C19 C18 -176.3(6) . . . . ?
Tb2 O3 C20 O4 15.1(12) 3_766 . . . ?
Tb2 O3 C20 C13 -165.5(4) 3_766 . . . ?
Tb1 O4 C20 O3 8.4(11) 3_766 . . . ?
Tb1 O4 C20 C13 -171.0(4) 3_766 . . . ?
C12 C13 C20 O3 6.6(9) . . . . ?
C14 C13 C20 O3 -173.1(6) . . . . ?
C12 C13 C20 O4 -173.9(6) . . . . ?
C14 C13 C20 O4 6.4(10) . . . . ?
Tb1 O6 C21 O5 13.5(14) 2_655 . . . ?
Tb1 O6 C21 C22 -161.5(5) 2_655 . . . ?
Tb2 O5 C21 O6 37.5(12) . . . . ?
Tb2 O5 C21 C22 -147.4(6) . . . . ?
O6 C21 C22 C30 174.2(8) . . . . ?
O5 C21 C22 C30 -1.1(12) . . . . ?
O6 C21 C22 C23 -4.6(12) . . . . ?
O5 C21 C22 C23 -179.9(8) . . . . ?
C30 C22 C23 C28 -0.3(11) . . . . ?
C21 C22 C23 C28 178.5(7) . . . . ?
C30 C22 C23 C24 178.1(8) . . . . ?
C21 C22 C23 C24 -3.1(13) . . . . ?
C28 C23 C24 C25 -3.4(13) . . . . ?
C22 C23 C24 C25 178.3(9) . . . . ?
C23 C24 C25 C26 1.7(15) . . . . ?
C24 C25 C26 C27 1.0(18) . . . . ?
C25 C26 C27 C28 -1.9(17) . . . . ?
C29 N3 C28 C27 179.7(8) . . . . ?
C29 N3 C28 C23 1.9(13) . . . . ?
C26 C27 C28 N3 -177.9(10) . . . . ?
C26 C27 C28 C23 0.0(15) . . . . ?
C24 C23 C28 N3 -179.7(8) . . . . ?
C22 C23 C28 N3 -1.1(12) . . . . ?
C24 C23 C28 C27 2.5(12) . . . . ?
C22 C23 C28 C27 -179.0(8) . . . . ?
C28 N3 C29 C30 -1.1(12) . . . . ?
C28 N3 C29 C31 -179.5(7) . . . . ?
C23 C22 C30 C29 1.0(12) . . . . ?
C21 C22 C30 C29 -177.9(7) . . . . ?
N3 C29 C30 C22 -0.3(13) . . . . ?
C31 C29 C30 C22 178.1(8) . . . . ?
C39 N4 C31 C32 1.7(11) . . . . ?
C39 N4 C31 C29 -176.9(7) . . . . ?
N3 C29 C31 N4 -159.0(7) . . . . ?
C30 C29 C31 N4 22.6(11) . . . . ?
N3 C29 C31 C32 22.4(11) . . . . ?
C30 C29 C31 C32 -156.0(7) . . . . ?
N4 C31 C32 C33 -2.8(12) . . . . ?
C29 C31 C32 C33 175.8(7) . . . . ?
C31 C32 C33 C34 1.3(11) . . . . ?
C31 C32 C33 C40 -175.3(7) . . . . ?
C32 C33 C34 C39 1.0(11) . . . . ?
C40 C33 C34 C39 177.4(7) . . . . ?
C32 C33 C34 C35 -179.6(8) . . . . ?
C40 C33 C34 C35 -3.2(13) . . . . ?
C39 C34 C35 C36 1.4(14) . . . . ?
C33 C34 C35 C36 -178.0(9) . . . . ?
C34 C35 C36 C37 -2.3(17) . . . . ?
C35 C36 C37 C38 1.9(19) . . . . ?
C36 C37 C38 C39 -0.5(17) . . . . ?
C31 N4 C39 C34 0.8(12) . . . . ?
C31 N4 C39 C38 179.4(7) . . . . ?
C33 C34 C39 N4 -2.1(12) . . . . ?
C35 C34 C39 N4 178.5(8) . . . . ?
C33 C34 C39 C38 179.3(8) . . . . ?
C35 C34 C39 C38 -0.1(12) . . . . ?
C37 C38 C39 N4 -179.0(9) . . . . ?
C37 C38 C39 C34 -0.3(14) . . . . ?
Tb1 O8 C40 O7 18.8(7) 4_566 . . . ?
Tb1 O8 C40 C33 -155.0(6) 4_566 . . . ?
Tb1 O7 C40 O8 -19.2(7) 4_566 . . . ?
Tb1 O7 C40 C33 154.8(6) 4_566 . . . ?
C32 C33 C40 O8 144.9(8) . . . . ?
C34 C33 C40 O8 -31.6(11) . . . . ?
C32 C33 C40 O7 -29.1(10) . . . . ?
C34 C33 C40 O7 154.5(7) . . . . ?
C32 C33 C40 Tb1 52.3(17) . . . 4_566 ?
C34 C33 C40 Tb1 -124.2(13) . . . 4_566 ?
